data_1563899
loop_
_publ_author_name
'Joseph, Benson'
'Saha, Koushik'
'Prakash, Rini'
'Nandi, Chandan'
'Roisnel, Thierry'
'Ghosh, Sundargopal'

_publ_section_title
;
 Chalcogenolato-bridged dinuclear half sandwich complexes of ruthenium and
 iridium
;
_journal_name_full 'Inorganica Chimica Acta'
_journal_page_first 106
_journal_page_last 110
_journal_paper_doi 10.1016/j.ica.2018.08.005
_journal_volume 483
_journal_year 2018
_chemical_formula_sum 'C32 H40 Ir2 Te2'
_chemical_formula_weight 1064.24
_space_group_crystal_system triclinic
_space_group_IT_number 2
_space_group_name_Hall '-P 1'
_space_group_name_H-M_alt 'P -1'
_atom_sites_solution_hydrogens geom
_audit_creation_method SHELXL-2016/6
_cell_angle_alpha 94.407(3)
_cell_angle_beta 90.634(3)
_cell_angle_gamma 99.151(3)
_cell_formula_units_Z 4
_cell_length_a 11.2827(11)
_cell_length_b 14.7702(14)
_cell_length_c 19.3824(19)
_cell_measurement_reflns_used 9534
_cell_measurement_temperature 150(2)
_cell_measurement_theta_max 27.51
_cell_measurement_theta_min 2.62
_cell_volume 3178.6(5)
_computing_cell_refinement 'APEX3 (Bruker, 2015); SAINT (Bruker, 2014)'
_computing_data_collection 'SAINT (Bruker, 2014)'
_computing_data_reduction 'SAINT (Bruker, 2014)'
_computing_molecular_graphics 'SXGRAPH (Farrugia, 1999), Mercury (CSD, 2014)'
_computing_publication_material 'CRYSCALC (T. Roisnel, local program, 2016)'
_computing_structure_refinement 'SHELXL-2016/6 (Sheldrick, 2016)'
_computing_structure_solution 'SHELXT (Sheldrick, 2015)'
_diffrn_ambient_temperature 150(2)
_diffrn_measured_fraction_theta_full 0.998
_diffrn_measured_fraction_theta_max 0.998
_diffrn_measurement_device_type 'D8 VENTURE Bruker AXS'
_diffrn_measurement_method 'rotation images'
_diffrn_radiation_type MoK\a
_diffrn_radiation_wavelength 0.71073
_diffrn_reflns_av_R_equivalents 0.0612
_diffrn_reflns_av_unetI/netI 0.0489
_diffrn_reflns_Laue_measured_fraction_full 0.998
_diffrn_reflns_Laue_measured_fraction_max 0.998
_diffrn_reflns_limit_h_max 14
_diffrn_reflns_limit_h_min -14
_diffrn_reflns_limit_k_max 19
_diffrn_reflns_limit_k_min -19
_diffrn_reflns_limit_l_max 25
_diffrn_reflns_limit_l_min -25
_diffrn_reflns_number 64571
_diffrn_reflns_point_group_measured_fraction_full 0.998
_diffrn_reflns_point_group_measured_fraction_max 0.998
_diffrn_reflns_theta_full 25.242
_diffrn_reflns_theta_max 27.484
_diffrn_reflns_theta_min 2.915
_diffrn_source 'Incoatec microfocus sealed tube'
_exptl_absorpt_coefficient_mu 10.182
_exptl_absorpt_correction_T_max 0.240
_exptl_absorpt_correction_T_min 0.081
_exptl_absorpt_correction_type multi-scan
_exptl_absorpt_process_details
;
  [Sheldrick, G.M. (2014). SADABS Bruker AXS Inc., Madison, Wisconsin, USA]
;
_exptl_crystal_colour orange
_exptl_crystal_density_diffrn 2.224
_exptl_crystal_description prism
_exptl_crystal_F_000 1960
_exptl_crystal_size_max 0.340
_exptl_crystal_size_mid 0.230
_exptl_crystal_size_min 0.140
_refine_diff_density_max 1.570
_refine_diff_density_min -2.390
_refine_diff_density_rms 0.237
_refine_ls_extinction_coef .
_refine_ls_extinction_method none
_refine_ls_goodness_of_fit_ref 1.126
_refine_ls_hydrogen_treatment constr
_refine_ls_matrix_type full
_refine_ls_number_parameters 726
_refine_ls_number_reflns 14556
_refine_ls_number_restraints 390
_refine_ls_restrained_S_all 1.114
_refine_ls_R_factor_all 0.0480
_refine_ls_R_factor_gt 0.0379
_refine_ls_shift/su_max 0.002
_refine_ls_shift/su_mean 0.000
_refine_ls_structure_factor_coef Fsqd
_refine_ls_weighting_details 'w=1/[\s^2^(Fo^2^)+37.2493P] where P=(Fo^2^+2Fc^2^)/3'
_refine_ls_weighting_scheme calc
_refine_ls_wR_factor_gt 0.0866
_refine_ls_wR_factor_ref 0.0956
_reflns_Friedel_coverage 0.000
_reflns_Friedel_fraction_full .
_reflns_Friedel_fraction_max .
_reflns_number_gt 12689
_reflns_number_total 14556
_reflns_threshold_expression 'I > 2\s(I)'
_cod_data_source_file Compoun_5.CIF
_cod_data_source_block sggf4
_cod_database_code 1563899
_shelx_shelxl_version_number 2016/6
_shelx_space_group_comment
;
The symmetry employed for this shelxl refinement is uniquely defined
by the following loop, which should always be used as a source of
symmetry information in preference to the above space-group names.
They are only intended as comments.
;
_shelx_estimated_absorpt_t_min 0.129
_shelx_estimated_absorpt_t_max 0.330

loop_
_space_group_symop_operation_xyz
'x, y, z'
'-x, -y, -z'

loop_
_atom_site_label
_atom_site_type_symbol
_atom_site_fract_x
_atom_site_fract_y
_atom_site_fract_z
_atom_site_U_iso_or_equiv
_atom_site_adp_type
_atom_site_occupancy
_atom_site_site_symmetry_order
_atom_site_calc_flag
_atom_site_refinement_flags_posn
_atom_site_refinement_flags_adp
_atom_site_refinement_flags_occupancy
_atom_site_disorder_assembly
_atom_site_disorder_group
C1 C 0.8541(9) 0.7884(6) 0.4982(4) 0.037(2) Uani 1 1 d . . . . .
C2 C 0.8947(7) 0.7177(6) 0.5360(4) 0.0330(18) Uani 1 1 d . . . . .
C3 C 0.8081(7) 0.6367(5) 0.5215(4) 0.0249(15) Uani 1 1 d . . . . .
C4 C 0.7150(7) 0.6574(6) 0.4782(3) 0.0261(16) Uani 1 1 d . . . . .
C5 C 0.7430(8) 0.7515(5) 0.4635(4) 0.0281(16) Uani 1 1 d . . . . .
C6 C 0.9230(12) 0.8847(7) 0.4958(6) 0.061(3) Uani 1 1 d . . . . .
H6A H 0.979282 0.885866 0.457570 0.092 Uiso 1 1 calc R U . . .
H6B H 0.967617 0.903339 0.539549 0.092 Uiso 1 1 calc R U . . .
H6C H 0.866621 0.927426 0.488528 0.092 Uiso 1 1 calc R U . . .
C7 C 1.0129(9) 0.7260(9) 0.5749(6) 0.056(3) Uani 1 1 d . . . . .
H7A H 1.004976 0.683003 0.611255 0.084 Uiso 1 1 calc R U . . .
H7B H 1.035498 0.788995 0.595861 0.084 Uiso 1 1 calc R U . . .
H7C H 1.074945 0.711355 0.542827 0.084 Uiso 1 1 calc R U . . .
C8 C 0.8184(10) 0.5428(6) 0.5447(5) 0.043(2) Uani 1 1 d . . . . .
H8A H 0.737969 0.508917 0.551575 0.064 Uiso 1 1 calc R U . . .
H8B H 0.864931 0.549912 0.588319 0.064 Uiso 1 1 calc R U . . .
H8C H 0.858980 0.508825 0.509289 0.064 Uiso 1 1 calc R U . . .
C9 C 0.6108(8) 0.5906(7) 0.4478(5) 0.039(2) Uani 1 1 d . . . . .
H9A H 0.539839 0.621062 0.446140 0.058 Uiso 1 1 calc R U . . .
H9B H 0.594636 0.538438 0.476535 0.058 Uiso 1 1 calc R U . . .
H9C H 0.629512 0.568516 0.400858 0.058 Uiso 1 1 calc R U . . .
C10 C 0.6749(11) 0.8015(7) 0.4153(5) 0.047(3) Uani 1 1 d . . . . .
H10A H 0.703917 0.792925 0.368108 0.071 Uiso 1 1 calc R U . . .
H10B H 0.687470 0.867239 0.430354 0.071 Uiso 1 1 calc R U . . .
H10C H 0.589019 0.776762 0.415989 0.071 Uiso 1 1 calc R U . . .
C11A C 0.3531(10) 0.8497(7) 0.7647(6) 0.026(2) Uani 0.5 1 d G U P A 1
C12A C 0.3634(9) 0.9187(8) 0.7170(5) 0.0219(19) Uani 0.5 1 d G U P A 1
C13A C 0.4660(11) 0.9850(7) 0.7368(6) 0.0225(19) Uani 0.5 1 d G U P A 1
C14A C 0.5192(10) 0.9568(9) 0.7966(6) 0.024(2) Uani 0.5 1 d G U P A 1
C15A C 0.4495(12) 0.8732(9) 0.8139(6) 0.0252(19) Uani 0.5 1 d G U P A 1
C16A C 0.2634(17) 0.7622(15) 0.7660(12) 0.046(3) Uani 0.5 1 d . U P A 1
H16A H 0.204438 0.758831 0.727970 0.070 Uiso 0.5 1 calc R U P A 1
H16B H 0.305379 0.708990 0.760591 0.070 Uiso 0.5 1 calc R U P A 1
H16C H 0.222123 0.762099 0.810210 0.070 Uiso 0.5 1 calc R U P A 1
C17A C 0.270(2) 0.916(2) 0.6614(12) 0.059(4) Uani 0.5 1 d . U P A 1
H17A H 0.291838 0.968964 0.633645 0.089 Uiso 0.5 1 calc R U P A 1
H17B H 0.265472 0.859074 0.631681 0.089 Uiso 0.5 1 calc R U P A 1
H17C H 0.192168 0.919385 0.682381 0.089 Uiso 0.5 1 calc R U P A 1
C18A C 0.498(2) 1.0719(15) 0.7022(11) 0.054(4) Uani 0.5 1 d . U P A 1
H18A H 0.572113 1.107392 0.723789 0.081 Uiso 0.5 1 calc R U P A 1
H18B H 0.511551 1.057302 0.652965 0.081 Uiso 0.5 1 calc R U P A 1
H18C H 0.433085 1.108228 0.707086 0.081 Uiso 0.5 1 calc R U P A 1
C19A C 0.626(3) 1.0133(19) 0.8396(13) 0.053(4) Uani 0.5 1 d . U P A 1
H19A H 0.657928 1.067951 0.815886 0.079 Uiso 0.5 1 calc R U P A 1
H19B H 0.598389 1.032317 0.885417 0.079 Uiso 0.5 1 calc R U P A 1
H19C H 0.688856 0.975477 0.844595 0.079 Uiso 0.5 1 calc R U P A 1
C20A C 0.475(2) 0.8276(16) 0.8812(11) 0.040(3) Uani 0.5 1 d . U P A 1
H20A H 0.417470 0.770772 0.883766 0.060 Uiso 0.5 1 calc R U P A 1
H20B H 0.556764 0.813186 0.880599 0.060 Uiso 0.5 1 calc R U P A 1
H20C H 0.466500 0.870034 0.921598 0.060 Uiso 0.5 1 calc R U P A 1
C11B C 0.3682(11) 0.8299(7) 0.7831(6) 0.025(2) Uani 0.5 1 d G U P A 2
C12B C 0.3410(10) 0.8776(9) 0.7256(5) 0.029(2) Uani 0.5 1 d G U P A 2
C13B C 0.4233(12) 0.9612(8) 0.7272(6) 0.0269(19) Uani 0.5 1 d G U P A 2
C14B C 0.5014(11) 0.9651(8) 0.7857(7) 0.026(2) Uani 0.5 1 d G U P A 2
C15B C 0.4673(12) 0.8840(9) 0.8202(6) 0.0245(19) Uani 0.5 1 d G U P A 2
C16B C 0.2974(18) 0.7344(14) 0.8055(12) 0.046(3) Uani 0.5 1 d . . P A 2
H16D H 0.262918 0.696436 0.764158 0.070 Uiso 0.5 1 calc R U P A 2
H16E H 0.232832 0.746247 0.836635 0.070 Uiso 0.5 1 calc R U P A 2
H16F H 0.352989 0.701850 0.829248 0.070 Uiso 0.5 1 calc R U P A 2
C17B C 0.234(2) 0.8403(19) 0.6769(12) 0.059(4) Uani 0.5 1 d . . P A 2
H17D H 0.229381 0.882348 0.640582 0.089 Uiso 0.5 1 calc R U P A 2
H17E H 0.243244 0.779520 0.655769 0.089 Uiso 0.5 1 calc R U P A 2
H17F H 0.159495 0.835028 0.703231 0.089 Uiso 0.5 1 calc R U P A 2
C18B C 0.418(2) 1.0358(15) 0.6784(11) 0.054(4) Uani 0.5 1 d . . P A 2
H18D H 0.484080 1.086498 0.689687 0.081 Uiso 0.5 1 calc R U P A 2
H18E H 0.424847 1.010561 0.630659 0.081 Uiso 0.5 1 calc R U P A 2
H18F H 0.341181 1.058509 0.683419 0.081 Uiso 0.5 1 calc R U P A 2
C19B C 0.611(3) 1.0337(18) 0.8119(13) 0.053(4) Uani 0.5 1 d . . P A 2
H19D H 0.622384 1.085562 0.782721 0.079 Uiso 0.5 1 calc R U P A 2
H19E H 0.598611 1.056225 0.859766 0.079 Uiso 0.5 1 calc R U P A 2
H19F H 0.682174 1.003419 0.810142 0.079 Uiso 0.5 1 calc R U P A 2
C20B C 0.519(2) 0.8640(16) 0.8884(11) 0.040(3) Uani 0.5 1 d . . P A 2
H20D H 0.587242 0.912181 0.902525 0.060 Uiso 0.5 1 calc R U P A 2
H20E H 0.457658 0.862514 0.923618 0.060 Uiso 0.5 1 calc R U P A 2
H20F H 0.547059 0.804265 0.883208 0.060 Uiso 0.5 1 calc R U P A 2
Ir1 Ir 0.72382(2) 0.74225(2) 0.57814(2) 0.01891(6) Uani 1 1 d . . . . .
Ir2 Ir 0.52735(2) 0.84547(2) 0.71560(2) 0.02009(7) Uani 1 1 d . . . . .
C21 C 0.8661(6) 0.9163(5) 0.7204(4) 0.0238(14) Uani 1 1 d . . . A 3
C22 C 0.9481(8) 0.9968(6) 0.7246(5) 0.038(2) Uani 1 1 d . . . A 3
H22 H 0.938409 1.044124 0.695507 0.045 Uiso 1 1 calc R U . A 3
C23 C 1.0449(9) 1.0085(7) 0.7713(7) 0.054(3) Uani 1 1 d . . . A 3
H23 H 1.100967 1.063982 0.773984 0.065 Uiso 1 1 calc R U . A 3
C24 C 1.0600(9) 0.9405(7) 0.8138(6) 0.050(3) Uani 1 1 d . . . A 3
H24 H 1.125800 0.949160 0.845891 0.060 Uiso 1 1 calc R U . A 3
C25 C 0.9789(8) 0.8596(7) 0.8094(4) 0.0367(19) Uani 1 1 d . . . A 3
H25 H 0.989192 0.812474 0.838587 0.044 Uiso 1 1 calc R U . A 3
C26 C 0.8832(7) 0.8470(6) 0.7630(4) 0.0313(17) Uani 1 1 d . . . A 3
H26 H 0.828518 0.790754 0.759975 0.038 Uiso 1 1 calc R U . A 3
C31 C 0.4107(7) 0.7707(5) 0.5347(4) 0.0261(15) Uani 1 1 d . . . A 3
C32 C 0.3326(7) 0.7106(7) 0.4896(5) 0.039(2) Uani 1 1 d . . . A 3
H32 H 0.321208 0.646304 0.494544 0.047 Uiso 1 1 calc R U . A 3
C33 C 0.2711(8) 0.7454(8) 0.4371(5) 0.047(2) Uani 1 1 d . . . A 3
H33 H 0.217774 0.704110 0.406623 0.056 Uiso 1 1 calc R U . A 3
C34 C 0.2862(9) 0.8370(8) 0.4289(5) 0.048(2) Uani 1 1 d . . . A 3
H34 H 0.244619 0.859750 0.392797 0.058 Uiso 1 1 calc R U . A 3
C35 C 0.3637(10) 0.8974(8) 0.4743(5) 0.050(3) Uani 1 1 d . . . A 3
H35 H 0.374150 0.961626 0.469435 0.061 Uiso 1 1 calc R U . A 3
C36 C 0.4253(9) 0.8642(7) 0.5263(5) 0.041(2) Uani 1 1 d . . . A 3
H36 H 0.478298 0.905927 0.556657 0.049 Uiso 1 1 calc R U . A 3
Te1 Te 0.71837(4) 0.89952(3) 0.64687(2) 0.02107(11) Uani 0.9710(12) 1 d . U P A 3
Te2 Te 0.50046(4) 0.71436(3) 0.61562(2) 0.02130(11) Uani 0.9710(12) 1 d . U P A 3
Te1' Te 0.7173(13) 0.7768(10) 0.7091(6) 0.015(3) Uani 0.0290(12) 1 d . U P A 4
Te2' Te 0.5696(15) 0.8607(11) 0.5819(7) 0.021(3) Uani 0.0290(12) 1 d . U P A 4
C51 C 0.9700(7) 0.5468(6) 0.2916(4) 0.0266(15) Uani 1 1 d . . . . .
C52 C 1.0102(7) 0.6455(6) 0.2917(4) 0.0275(16) Uani 1 1 d . . . . .
C53 C 1.0951(7) 0.6609(5) 0.2384(4) 0.0255(15) Uani 1 1 d . . . . .
C54 C 1.1055(7) 0.5740(5) 0.2039(4) 0.0243(14) Uani 1 1 d . . . . .
C55 C 1.0327(7) 0.5021(5) 0.2368(4) 0.0269(15) Uani 1 1 d . . . . .
C56 C 0.8868(9) 0.5007(8) 0.3436(5) 0.050(3) Uani 1 1 d . . . . .
H56A H 0.851116 0.439004 0.324276 0.075 Uiso 1 1 calc R U . . .
H56B H 0.823046 0.537275 0.354017 0.075 Uiso 1 1 calc R U . . .
H56C H 0.932304 0.495955 0.386164 0.075 Uiso 1 1 calc R U . . .
C57 C 0.9708(9) 0.7160(7) 0.3425(5) 0.045(2) Uani 1 1 d . . . . .
H57A H 1.017319 0.719283 0.385915 0.067 Uiso 1 1 calc R U . . .
H57B H 0.885246 0.698516 0.351486 0.067 Uiso 1 1 calc R U . . .
H57C H 0.984190 0.776196 0.323399 0.067 Uiso 1 1 calc R U . . .
C58 C 1.1712(8) 0.7504(6) 0.2268(5) 0.038(2) Uani 1 1 d . . . . .
H58A H 1.246707 0.756455 0.253558 0.057 Uiso 1 1 calc R U . . .
H58B H 1.128440 0.801021 0.241839 0.057 Uiso 1 1 calc R U . . .
H58C H 1.188522 0.752630 0.177506 0.057 Uiso 1 1 calc R U . . .
C59 C 1.1866(7) 0.5576(6) 0.1448(4) 0.0307(17) Uani 1 1 d . . . . .
H59A H 1.191684 0.608413 0.114775 0.046 Uiso 1 1 calc R U . . .
H59B H 1.154152 0.499723 0.118116 0.046 Uiso 1 1 calc R U . . .
H59C H 1.266905 0.553852 0.163050 0.046 Uiso 1 1 calc R U . . .
C60 C 1.0288(8) 0.4008(6) 0.2226(5) 0.0383(19) Uani 1 1 d . . . . .
H60A H 1.036490 0.386181 0.172810 0.057 Uiso 1 1 calc R U . . .
H60B H 0.952301 0.368183 0.237875 0.057 Uiso 1 1 calc R U . . .
H60C H 1.095195 0.381463 0.247728 0.057 Uiso 1 1 calc R U . . .
C61 C 0.6570(10) 0.7096(6) -0.0405(5) 0.042(2) Uani 1 1 d . . . . .
C62 C 0.5440(9) 0.6812(5) -0.0061(5) 0.038(2) Uani 1 1 d . . . . .
C63 C 0.5395(7) 0.7460(5) 0.0534(4) 0.0317(18) Uani 1 1 d . . . . .
C64 C 0.6442(7) 0.8157(5) 0.0519(4) 0.0237(14) Uani 1 1 d . . . . .
C65 C 0.7154(8) 0.7944(6) -0.0050(4) 0.0313(17) Uani 1 1 d . . . . .
C66 C 0.6976(13) 0.6688(9) -0.1087(5) 0.065(4) Uani 1 1 d . . . . .
H66A H 0.678476 0.705469 -0.146126 0.098 Uiso 1 1 calc R U . . .
H66B H 0.656149 0.605385 -0.117737 0.098 Uiso 1 1 calc R U . . .
H66C H 0.784517 0.669171 -0.106327 0.098 Uiso 1 1 calc R U . . .
C67 C 0.4501(12) 0.6032(6) -0.0295(7) 0.071(4) Uani 1 1 d . . . . .
H67A H 0.404573 0.581316 0.010399 0.106 Uiso 1 1 calc R U . . .
H67B H 0.487629 0.553211 -0.051481 0.106 Uiso 1 1 calc R U . . .
H67C H 0.395809 0.623190 -0.062882 0.106 Uiso 1 1 calc R U . . .
C68 C 0.4368(8) 0.7458(7) 0.1006(6) 0.047(2) Uani 1 1 d . . . . .
H68A H 0.379742 0.782122 0.082398 0.071 Uiso 1 1 calc R U . . .
H68B H 0.466100 0.772679 0.146614 0.071 Uiso 1 1 calc R U . . .
H68C H 0.396618 0.682407 0.103909 0.071 Uiso 1 1 calc R U . . .
C69 C 0.6709(9) 0.8992(6) 0.1018(5) 0.040(2) Uani 1 1 d . . . . .
H69A H 0.757908 0.919743 0.105298 0.060 Uiso 1 1 calc R U . . .
H69B H 0.640762 0.884032 0.147451 0.060 Uiso 1 1 calc R U . . .
H69C H 0.631628 0.948370 0.085463 0.060 Uiso 1 1 calc R U . . .
C70 C 0.8246(9) 0.8526(8) -0.0295(6) 0.049(3) Uani 1 1 d . . . . .
H70A H 0.802749 0.884817 -0.068972 0.074 Uiso 1 1 calc R U . . .
H70B H 0.883975 0.813583 -0.043778 0.074 Uiso 1 1 calc R U . . .
H70C H 0.858780 0.897730 0.008039 0.074 Uiso 1 1 calc R U . . .
C71 C 1.0253(8) 0.7278(8) 0.0437(4) 0.042(2) Uani 1 1 d . . . . .
C72 C 1.0300(8) 0.8095(8) 0.0842(5) 0.045(2) Uani 1 1 d . . . . .
H72 H 0.977168 0.812155 0.121828 0.054 Uiso 1 1 calc R U . . .
C73 C 1.1101(10) 0.8884(9) 0.0713(6) 0.059(3) Uani 1 1 d . . . . .
H73 H 1.111740 0.944178 0.099406 0.071 Uiso 1 1 calc R U . . .
C74 C 1.1871(11) 0.8832(13) 0.0164(9) 0.085(5) Uani 1 1 d . . . . .
H74 H 1.243519 0.935610 0.007274 0.102 Uiso 1 1 calc R U . . .
C75 C 1.1824(13) 0.8027(15) -0.0249(8) 0.097(7) Uani 1 1 d . . . . .
H75 H 1.233290 0.800359 -0.063547 0.117 Uiso 1 1 calc R U . . .
C76 C 1.1047(12) 0.7259(12) -0.0105(6) 0.075(4) Uani 1 1 d . . . . .
H76 H 1.104972 0.670029 -0.038264 0.090 Uiso 1 1 calc R U . . .
C81 C 0.5919(7) 0.6060(5) 0.2378(4) 0.0272(16) Uani 1 1 d . . . . .
C82 C 0.5774(8) 0.5108(5) 0.2321(4) 0.0332(18) Uani 1 1 d . . . . .
H82 H 0.636827 0.480547 0.210238 0.040 Uiso 1 1 calc R U . . .
C83 C 0.4767(9) 0.4596(7) 0.2583(5) 0.044(2) Uani 1 1 d . . . . .
H83 H 0.468362 0.394405 0.254441 0.053 Uiso 1 1 calc R U . . .
C84 C 0.3879(9) 0.5016(8) 0.2899(5) 0.049(3) Uani 1 1 d . . . . .
H84 H 0.319286 0.465808 0.307738 0.059 Uiso 1 1 calc R U . . .
C85 C 0.4007(8) 0.5958(8) 0.2951(5) 0.046(2) Uani 1 1 d . . . . .
H85 H 0.340126 0.625767 0.316089 0.055 Uiso 1 1 calc R U . . .
C86 C 0.5023(7) 0.6474(6) 0.2698(4) 0.0324(17) Uani 1 1 d . . . . .
H86 H 0.510713 0.712652 0.274343 0.039 Uiso 1 1 calc R U . . .
Ir3 Ir 0.91578(2) 0.59050(2) 0.19209(2) 0.02139(7) Uani 1 1 d . . . . .
Ir4 Ir 0.69641(3) 0.67696(2) 0.06535(2) 0.02256(7) Uani 1 1 d . . . . .
Te3 Te 0.89586(5) 0.60911(4) 0.05971(3) 0.03417(13) Uani 1 1 d . . . . .
Te4 Te 0.74484(4) 0.68953(3) 0.19732(2) 0.01920(9) Uani 1 1 d . . . . .

loop_
_atom_site_aniso_label
_atom_site_aniso_U_11
_atom_site_aniso_U_22
_atom_site_aniso_U_33
_atom_site_aniso_U_23
_atom_site_aniso_U_13
_atom_site_aniso_U_12
C1 0.049(5) 0.028(4) 0.034(4) -0.001(3) 0.026(4) 0.001(4)
C2 0.026(4) 0.036(4) 0.036(4) 0.000(3) 0.008(3) 0.002(3)
C3 0.028(4) 0.021(3) 0.028(4) -0.001(3) 0.007(3) 0.012(3)
C4 0.025(4) 0.041(4) 0.013(3) -0.004(3) 0.008(3) 0.009(3)
C5 0.041(4) 0.026(4) 0.017(3) -0.004(3) 0.014(3) 0.007(3)
C6 0.089(9) 0.028(5) 0.061(7) -0.001(4) 0.034(6) -0.008(5)
C7 0.029(5) 0.073(8) 0.063(7) -0.008(6) 0.001(5) 0.004(5)
C8 0.061(6) 0.033(4) 0.041(5) 0.004(4) 0.021(4) 0.023(4)
C9 0.025(4) 0.048(5) 0.038(5) -0.013(4) 0.001(3) 0.000(4)
C10 0.074(7) 0.051(6) 0.028(4) 0.019(4) 0.008(4) 0.035(5)
C11A 0.026(3) 0.032(3) 0.021(3) 0.003(3) 0.006(3) 0.011(3)
C12A 0.025(3) 0.028(4) 0.014(3) 0.004(3) 0.000(3) 0.009(3)
C13A 0.024(4) 0.027(4) 0.016(3) -0.006(3) -0.001(3) 0.006(3)
C14A 0.025(4) 0.028(3) 0.020(3) -0.002(3) 0.003(3) 0.014(3)
C15A 0.025(3) 0.032(3) 0.020(3) -0.001(3) 0.004(3) 0.011(3)
C16A 0.031(6) 0.050(7) 0.054(8) -0.007(6) 0.015(6) -0.001(5)
C17A 0.042(7) 0.087(9) 0.055(7) -0.010(7) -0.006(6) 0.035(7)
C18A 0.079(9) 0.049(7) 0.046(7) 0.020(6) 0.002(6) 0.041(7)
C19A 0.054(8) 0.046(8) 0.053(10) -0.016(7) 0.006(8) 0.002(6)
C20A 0.042(9) 0.054(9) 0.029(5) 0.005(7) 0.013(7) 0.022(6)
C11B 0.024(4) 0.032(4) 0.022(4) 0.000(3) 0.003(3) 0.011(3)
C12B 0.028(4) 0.038(4) 0.020(3) -0.004(3) 0.003(3) 0.008(3)
C13B 0.029(4) 0.032(4) 0.022(3) 0.002(3) 0.003(3) 0.013(3)
C14B 0.027(3) 0.031(3) 0.021(3) -0.003(3) 0.005(3) 0.014(3)
C15B 0.026(3) 0.031(3) 0.017(3) -0.004(3) 0.001(3) 0.009(3)
C16B 0.031(6) 0.050(7) 0.054(8) -0.007(6) 0.015(6) -0.001(5)
C17B 0.042(7) 0.087(9) 0.055(7) -0.010(7) -0.006(6) 0.035(7)
C18B 0.079(9) 0.049(7) 0.046(7) 0.020(6) 0.002(6) 0.041(7)
C19B 0.054(8) 0.046(8) 0.053(10) -0.016(7) 0.006(8) 0.002(6)
C20B 0.042(9) 0.054(9) 0.029(5) 0.005(7) 0.013(7) 0.022(6)
Ir1 0.01902(13) 0.01780(12) 0.02020(13) 0.00086(9) 0.00322(9) 0.00393(10)
Ir2 0.01794(13) 0.02515(14) 0.01860(13) -0.00018(10) -0.00007(9) 0.00878(10)
C21 0.015(3) 0.031(4) 0.025(3) -0.002(3) 0.002(3) 0.002(3)
C22 0.027(4) 0.026(4) 0.058(6) -0.001(4) 0.002(4) 0.002(3)
C23 0.027(5) 0.038(5) 0.090(8) -0.017(5) -0.012(5) -0.004(4)
C24 0.035(5) 0.051(6) 0.061(7) -0.013(5) -0.009(4) 0.003(4)
C25 0.031(4) 0.048(5) 0.031(4) 0.001(4) -0.006(3) 0.005(4)
C26 0.026(4) 0.031(4) 0.035(4) 0.000(3) 0.000(3) 0.000(3)
C31 0.025(4) 0.029(4) 0.025(4) -0.004(3) 0.002(3) 0.007(3)
C32 0.021(4) 0.043(5) 0.050(5) -0.011(4) -0.008(4) 0.006(3)
C33 0.028(5) 0.068(7) 0.041(5) -0.012(5) -0.016(4) 0.010(4)
C34 0.043(5) 0.068(7) 0.036(5) 0.000(5) -0.014(4) 0.020(5)
C35 0.058(6) 0.055(6) 0.040(5) 0.013(4) -0.014(5) 0.010(5)
C36 0.050(6) 0.041(5) 0.028(4) -0.004(4) -0.008(4) 0.002(4)
Te1 0.0230(2) 0.0175(2) 0.0231(2) 0.00127(17) 0.00130(17) 0.00455(17)
Te2 0.0200(2) 0.0208(2) 0.0226(2) 0.00067(17) 0.00232(17) 0.00208(17)
Te1' 0.020(6) 0.024(6) 0.005(5) 0.001(4) 0.003(4) 0.007(5)
Te2' 0.032(7) 0.023(6) 0.010(5) -0.002(5) -0.007(5) 0.013(5)
C51 0.024(4) 0.040(4) 0.017(3) 0.001(3) -0.004(3) 0.013(3)
C52 0.021(3) 0.047(5) 0.016(3) -0.006(3) -0.007(3) 0.013(3)
C53 0.025(4) 0.024(4) 0.025(4) -0.004(3) -0.008(3) 0.002(3)
C54 0.022(4) 0.025(4) 0.028(4) 0.004(3) 0.002(3) 0.009(3)
C55 0.023(4) 0.030(4) 0.030(4) 0.010(3) -0.005(3) 0.010(3)
C56 0.040(5) 0.077(7) 0.041(5) 0.028(5) 0.009(4) 0.025(5)
C57 0.040(5) 0.067(6) 0.029(4) -0.014(4) -0.016(4) 0.025(5)
C58 0.040(5) 0.027(4) 0.045(5) -0.004(4) -0.011(4) 0.002(4)
C59 0.030(4) 0.038(4) 0.026(4) -0.001(3) 0.008(3) 0.010(3)
C60 0.033(5) 0.032(4) 0.052(5) 0.007(4) -0.004(4) 0.010(4)
C61 0.059(6) 0.041(5) 0.032(4) 0.006(4) -0.013(4) 0.029(4)
C62 0.054(6) 0.019(4) 0.041(5) 0.002(3) -0.031(4) 0.008(4)
C63 0.027(4) 0.027(4) 0.042(5) 0.018(3) -0.014(3) -0.001(3)
C64 0.031(4) 0.013(3) 0.028(4) 0.001(3) -0.002(3) 0.008(3)
C65 0.032(4) 0.031(4) 0.034(4) 0.010(3) -0.001(3) 0.011(3)
C66 0.110(10) 0.071(7) 0.026(5) -0.015(5) -0.005(5) 0.062(8)
C67 0.092(9) 0.022(4) 0.094(9) 0.007(5) -0.073(8) -0.001(5)
C68 0.030(5) 0.045(5) 0.071(7) 0.022(5) 0.015(4) 0.009(4)
C69 0.055(6) 0.020(4) 0.044(5) -0.007(3) -0.009(4) 0.007(4)
C70 0.037(5) 0.065(7) 0.055(6) 0.037(5) 0.013(4) 0.022(5)
C71 0.037(5) 0.074(7) 0.024(4) 0.022(4) 0.008(3) 0.028(5)
C72 0.032(5) 0.067(7) 0.039(5) 0.023(5) 0.007(4) 0.010(4)
C73 0.037(5) 0.077(8) 0.068(7) 0.039(6) 0.007(5) 0.010(5)
C74 0.040(7) 0.131(14) 0.098(11) 0.079(11) 0.026(7) 0.020(8)
C75 0.065(9) 0.174(18) 0.080(10) 0.079(12) 0.052(8) 0.065(11)
C76 0.063(8) 0.132(13) 0.047(6) 0.031(7) 0.023(6) 0.058(8)
C81 0.025(4) 0.032(4) 0.023(4) 0.003(3) -0.010(3) 0.001(3)
C82 0.044(5) 0.025(4) 0.028(4) 0.002(3) -0.001(3) -0.001(3)
C83 0.053(6) 0.038(5) 0.037(5) 0.013(4) -0.010(4) -0.011(4)
C84 0.037(5) 0.065(7) 0.041(5) 0.027(5) -0.011(4) -0.016(5)
C85 0.026(4) 0.077(7) 0.037(5) 0.014(5) 0.001(4) 0.009(4)
C86 0.022(4) 0.039(4) 0.036(4) 0.004(3) 0.000(3) 0.005(3)
Ir3 0.02373(14) 0.02219(13) 0.02008(13) -0.00080(10) -0.00381(10) 0.01074(10)
Ir4 0.02943(15) 0.01814(13) 0.02099(13) -0.00099(10) -0.00824(10) 0.00831(11)
Te3 0.0486(3) 0.0423(3) 0.0177(2) -0.0068(2) -0.0051(2) 0.0307(3)
Te4 0.0210(2) 0.0181(2) 0.0193(2) 0.00011(16) -0.00340(16) 0.00659(16)

loop_
_atom_type_symbol
_atom_type_description
_atom_type_scat_dispersion_real
_atom_type_scat_dispersion_imag
_atom_type_scat_source
C C 0.0033 0.0016 'International Tables Vol C Tables 4.2.6.8 and 6.1.1.4'
H H 0.0000 0.0000 'International Tables Vol C Tables 4.2.6.8 and 6.1.1.4'
Ir Ir -1.4442 7.9887 'International Tables Vol C Tables 4.2.6.8 and 6.1.1.4'
Te Te -0.5308 1.6751 'International Tables Vol C Tables 4.2.6.8 and 6.1.1.4'

loop_
_geom_angle_atom_site_label_1
_geom_angle_atom_site_label_2
_geom_angle_atom_site_label_3
_geom_angle
_geom_angle_site_symmetry_1
_geom_angle_site_symmetry_3
C5 C1 C2 109.2(7) . .
C5 C1 C6 126.7(10) . .
C2 C1 C6 124.1(10) . .
C5 C1 Ir1 72.6(4) . .
C2 C1 Ir1 69.2(4) . .
C6 C1 Ir1 125.6(6) . .
C3 C2 C1 106.2(7) . .
C3 C2 C7 127.3(9) . .
C1 C2 C7 126.1(9) . .
C3 C2 Ir1 71.3(4) . .
C1 C2 Ir1 72.4(5) . .
C7 C2 Ir1 127.0(6) . .
C4 C3 C2 109.0(7) . .
C4 C3 C8 125.8(8) . .
C2 C3 C8 125.2(8) . .
C4 C3 Ir1 72.4(4) . .
C2 C3 Ir1 70.5(4) . .
C8 C3 Ir1 126.2(5) . .
C3 C4 C5 108.6(7) . .
C3 C4 C9 126.1(8) . .
C5 C4 C9 125.1(8) . .
C3 C4 Ir1 69.9(4) . .
C5 C4 Ir1 72.6(4) . .
C9 C4 Ir1 127.5(5) . .
C1 C5 C4 107.1(7) . .
C1 C5 C10 125.6(8) . .
C4 C5 C10 127.1(8) . .
C1 C5 Ir1 70.2(4) . .
C4 C5 Ir1 70.2(4) . .
C10 C5 Ir1 128.7(5) . .
C1 C6 H6A 109.5 . .
C1 C6 H6B 109.5 . .
H6A C6 H6B 109.5 . .
C1 C6 H6C 109.5 . .
H6A C6 H6C 109.5 . .
H6B C6 H6C 109.5 . .
C2 C7 H7A 109.5 . .
C2 C7 H7B 109.5 . .
H7A C7 H7B 109.5 . .
C2 C7 H7C 109.5 . .
H7A C7 H7C 109.5 . .
H7B C7 H7C 109.5 . .
C3 C8 H8A 109.5 . .
C3 C8 H8B 109.5 . .
H8A C8 H8B 109.5 . .
C3 C8 H8C 109.5 . .
H8A C8 H8C 109.5 . .
H8B C8 H8C 109.5 . .
C4 C9 H9A 109.5 . .
C4 C9 H9B 109.5 . .
H9A C9 H9B 109.5 . .
C4 C9 H9C 109.5 . .
H9A C9 H9C 109.5 . .
H9B C9 H9C 109.5 . .
C5 C10 H10A 109.5 . .
C5 C10 H10B 109.5 . .
H10A C10 H10B 109.5 . .
C5 C10 H10C 109.5 . .
H10A C10 H10C 109.5 . .
H10B C10 H10C 109.5 . .
C15A C11A C12A 108.0 . .
C15A C11A C16A 122.2(13) . .
C12A C11A C16A 129.8(13) . .
C15A C11A Ir2 68.8(5) . .
C12A C11A Ir2 74.9(5) . .
C16A C11A Ir2 119.6(10) . .
C11A C12A C13A 108.0 . .
C11A C12A C17A 120.7(14) . .
C13A C12A C17A 131.1(14) . .
C11A C12A Ir2 68.3(5) . .
C13A C12A Ir2 71.9(5) . .
C17A C12A Ir2 128.3(11) . .
C12A C13A C14A 108.0 . .
C12A C13A C18A 122.9(13) . .
C14A C13A C18A 128.8(13) . .
C12A C13A Ir2 72.0(5) . .
C14A C13A Ir2 68.2(5) . .
C18A C13A Ir2 130.2(11) . .
C15A C14A C13A 108.0 . .
C15A C14A C19A 126.2(13) . .
C13A C14A C19A 125.4(13) . .
C15A C14A Ir2 68.9(5) . .
C13A C14A Ir2 74.9(5) . .
C19A C14A Ir2 126.9(13) . .
C14A C15A C11A 108.0 . .
C14A C15A C20A 121.8(12) . .
C11A C15A C20A 129.8(12) . .
C14A C15A Ir2 73.0(5) . .
C11A C15A Ir2 73.1(5) . .
C20A C15A Ir2 124.8(11) . .
C11A C16A H16A 109.5 . .
C11A C16A H16B 109.5 . .
H16A C16A H16B 109.5 . .
C11A C16A H16C 109.5 . .
H16A C16A H16C 109.5 . .
H16B C16A H16C 109.5 . .
C12A C17A H17A 109.5 . .
C12A C17A H17B 109.5 . .
H17A C17A H17B 109.5 . .
C12A C17A H17C 109.5 . .
H17A C17A H17C 109.5 . .
H17B C17A H17C 109.5 . .
C13A C18A H18A 109.5 . .
C13A C18A H18B 109.5 . .
H18A C18A H18B 109.5 . .
C13A C18A H18C 109.5 . .
H18A C18A H18C 109.5 . .
H18B C18A H18C 109.5 . .
C14A C19A H19A 109.5 . .
C14A C19A H19B 109.5 . .
H19A C19A H19B 109.5 . .
C14A C19A H19C 109.5 . .
H19A C19A H19C 109.5 . .
H19B C19A H19C 109.5 . .
C15A C20A H20A 109.5 . .
C15A C20A H20B 109.5 . .
H20A C20A H20B 109.5 . .
C15A C20A H20C 109.5 . .
H20A C20A H20C 109.5 . .
H20B C20A H20C 109.5 . .
C12B C11B C15B 108.0 . .
C12B C11B C16B 126.9(12) . .
C15B C11B C16B 125.0(12) . .
C12B C11B Ir2 71.8(5) . .
C15B C11B Ir2 70.6(5) . .
C16B C11B Ir2 125.4(10) . .
C11B C12B C13B 108.0 . .
C11B C12B C17B 121.3(14) . .
C13B C12B C17B 130.6(14) . .
C11B C12B Ir2 71.1(5) . .
C13B C12B Ir2 70.9(5) . .
C17B C12B Ir2 126.4(10) . .
C12B C13B C14B 108.0 . .
C12B C13B C18B 124.6(14) . .
C14B C13B C18B 127.1(14) . .
C12B C13B Ir2 72.0(5) . .
C14B C13B Ir2 70.6(5) . .
C18B C13B Ir2 127.8(11) . .
C15B C14B C13B 108.0 . .
C15B C14B C19B 119.4(14) . .
C13B C14B C19B 132.5(14) . .
C15B C14B Ir2 71.3(5) . .
C13B C14B Ir2 72.0(5) . .
C19B C14B Ir2 119.0(14) . .
C11B C15B C14B 108.0 . .
C11B C15B C20B 126.2(13) . .
C14B C15B C20B 125.6(13) . .
C11B C15B Ir2 72.1(5) . .
C14B C15B Ir2 71.1(5) . .
C20B C15B Ir2 127.2(12) . .
C11B C16B H16D 109.5 . .
C11B C16B H16E 109.5 . .
H16D C16B H16E 109.5 . .
C11B C16B H16F 109.5 . .
H16D C16B H16F 109.5 . .
H16E C16B H16F 109.5 . .
C12B C17B H17D 109.5 . .
C12B C17B H17E 109.5 . .
H17D C17B H17E 109.5 . .
C12B C17B H17F 109.5 . .
H17D C17B H17F 109.5 . .
H17E C17B H17F 109.5 . .
C13B C18B H18D 109.5 . .
C13B C18B H18E 109.5 . .
H18D C18B H18E 109.5 . .
C13B C18B H18F 109.5 . .
H18D C18B H18F 109.5 . .
H18E C18B H18F 109.5 . .
C14B C19B H19D 109.5 . .
C14B C19B H19E 109.5 . .
H19D C19B H19E 109.5 . .
C14B C19B H19F 109.5 . .
H19D C19B H19F 109.5 . .
H19E C19B H19F 109.5 . .
C15B C20B H20D 109.5 . .
C15B C20B H20E 109.5 . .
H20D C20B H20E 109.5 . .
C15B C20B H20F 109.5 . .
H20D C20B H20F 109.5 . .
H20E C20B H20F 109.5 . .
C2 Ir1 C3 38.2(3) . .
C2 Ir1 C4 63.8(3) . .
C3 Ir1 C4 37.7(3) . .
C2 Ir1 C1 38.5(3) . .
C3 Ir1 C1 62.9(3) . .
C4 Ir1 C1 62.3(3) . .
C2 Ir1 C5 63.9(3) . .
C3 Ir1 C5 62.9(3) . .
C4 Ir1 C5 37.3(3) . .
C1 Ir1 C5 37.2(3) . .
C2 Ir1 Te1' 116.9(4) . .
C3 Ir1 Te1' 127.9(4) . .
C4 Ir1 Te1' 157.5(4) . .
C1 Ir1 Te1' 133.8(4) . .
C5 Ir1 Te1' 165.2(4) . .
C2 Ir1 Te1 117.5(2) . .
C3 Ir1 Te1 155.7(2) . .
C4 Ir1 Te1 150.0(2) . .
C1 Ir1 Te1 99.2(2) . .
C5 Ir1 Te1 113.80(19) . .
C2 Ir1 Te2 161.1(2) . .
C3 Ir1 Te2 122.9(2) . .
C4 Ir1 Te2 101.9(2) . .
C1 Ir1 Te2 147.6(3) . .
C5 Ir1 Te2 113.0(2) . .
Te1 Ir1 Te2 81.145(17) . .
C2 Ir1 Te2' 142.7(4) . .
C3 Ir1 Te2' 150.0(4) . .
C4 Ir1 Te2' 112.5(4) . .
C1 Ir1 Te2' 105.0(4) . .
C5 Ir1 Te2' 90.6(4) . .
Te1' Ir1 Te2' 80.9(4) . .
C15A Ir2 C14A 38.1(2) . .
C15A Ir2 C11A 38.1(2) . .
C14A Ir2 C11A 63.0(3) . .
C14B Ir2 C15B 37.6(2) . .
C14B Ir2 C13B 37.4(2) . .
C15B Ir2 C13B 62.5(3) . .
C14B Ir2 C11B 62.5(3) . .
C15B Ir2 C11B 37.4(2) . .
C13B Ir2 C11B 62.2(2) . .
C14B Ir2 C12B 62.3(2) . .
C15B Ir2 C12B 62.3(2) . .
C13B Ir2 C12B 37.15(17) . .
C11B Ir2 C12B 37.11(18) . .
C15A Ir2 C13A 62.4(3) . .
C14A Ir2 C13A 36.86(18) . .
C11A Ir2 C13A 61.6(2) . .
C15A Ir2 C12A 62.4(2) . .
C14A Ir2 C12A 61.6(2) . .
C11A Ir2 C12A 36.83(16) . .
C13A Ir2 C12A 36.19(15) . .
C22 C21 C26 118.9(7) . .
C22 C21 Te1 119.3(6) . .
C26 C21 Te1 121.9(5) . .
C21 C22 C23 120.1(9) . .
C21 C22 H22 119.9 . .
C23 C22 H22 119.9 . .
C24 C23 C22 120.6(9) . .
C24 C23 H23 119.7 . .
C22 C23 H23 119.7 . .
C23 C24 C25 119.6(9) . .
C23 C24 H24 120.2 . .
C25 C24 H24 120.2 . .
C26 C25 C24 120.3(9) . .
C26 C25 H25 119.8 . .
C24 C25 H25 119.8 . .
C25 C26 C21 120.5(8) . .
C25 C26 H26 119.8 . .
C21 C26 H26 119.8 . .
C36 C31 C32 118.8(8) . .
C36 C31 Te2 122.9(6) . .
C32 C31 Te2 118.3(6) . .
C31 C32 C33 119.7(9) . .
C31 C32 H32 120.1 . .
C33 C32 H32 120.1 . .
C34 C33 C32 121.2(9) . .
C34 C33 H33 119.4 . .
C32 C33 H33 119.4 . .
C33 C34 C35 119.1(9) . .
C33 C34 H34 120.4 . .
C35 C34 H34 120.4 . .
C36 C35 C34 120.4(10) . .
C36 C35 H35 119.8 . .
C34 C35 H35 119.8 . .
C35 C36 C31 120.7(9) . .
C35 C36 H36 119.6 . .
C31 C36 H36 119.6 . .
C21 Te1 Ir2 105.82(19) . .
C21 Te1 Ir1 105.1(2) . .
Ir2 Te1 Ir1 96.110(18) . .
C31 Te2 Ir1 102.4(2) . .
C31 Te2 Ir2 103.69(19) . .
Ir1 Te2 Ir2 95.444(17) . .
Ir2 Te1' Ir1 99.3(5) . .
Ir1 Te2' Ir2 93.2(5) . .
C52 C51 C55 107.4(7) . .
C52 C51 C56 125.2(7) . .
C55 C51 C56 127.2(8) . .
C52 C51 Ir3 72.1(4) . .
C55 C51 Ir3 71.4(4) . .
C56 C51 Ir3 125.9(6) . .
C53 C52 C51 108.2(6) . .
C53 C52 C57 127.5(8) . .
C51 C52 C57 124.3(8) . .
C53 C52 Ir3 73.0(4) . .
C51 C52 Ir3 69.5(4) . .
C57 C52 Ir3 125.4(5) . .
C52 C53 C54 107.9(7) . .
C52 C53 C58 125.9(7) . .
C54 C53 C58 125.8(7) . .
C52 C53 Ir3 70.1(4) . .
C54 C53 Ir3 69.1(4) . .
C58 C53 Ir3 132.1(6) . .
C53 C54 C55 109.9(7) . .
C53 C54 C59 126.1(7) . .
C55 C54 C59 123.9(7) . .
C53 C54 Ir3 73.8(4) . .
C55 C54 Ir3 71.4(4) . .
C59 C54 Ir3 124.7(5) . .
C54 C55 C51 106.5(7) . .
C54 C55 C60 127.3(7) . .
C51 C55 C60 126.0(7) . .
C54 C55 Ir3 70.7(4) . .
C51 C55 Ir3 69.9(4) . .
C60 C55 Ir3 128.1(6) . .
C51 C56 H56A 109.5 . .
C51 C56 H56B 109.5 . .
H56A C56 H56B 109.5 . .
C51 C56 H56C 109.5 . .
H56A C56 H56C 109.5 . .
H56B C56 H56C 109.5 . .
C52 C57 H57A 109.5 . .
C52 C57 H57B 109.5 . .
H57A C57 H57B 109.5 . .
C52 C57 H57C 109.5 . .
H57A C57 H57C 109.5 . .
H57B C57 H57C 109.5 . .
C53 C58 H58A 109.5 . .
C53 C58 H58B 109.5 . .
H58A C58 H58B 109.5 . .
C53 C58 H58C 109.5 . .
H58A C58 H58C 109.5 . .
H58B C58 H58C 109.5 . .
C54 C59 H59A 109.5 . .
C54 C59 H59B 109.5 . .
H59A C59 H59B 109.5 . .
C54 C59 H59C 109.5 . .
H59A C59 H59C 109.5 . .
H59B C59 H59C 109.5 . .
C55 C60 H60A 109.5 . .
C55 C60 H60B 109.5 . .
H60A C60 H60B 109.5 . .
C55 C60 H60C 109.5 . .
H60A C60 H60C 109.5 . .
H60B C60 H60C 109.5 . .
C65 C61 C62 107.9(8) . .
C65 C61 C66 124.2(10) . .
C62 C61 C66 127.1(10) . .
C65 C61 Ir4 74.0(5) . .
C62 C61 Ir4 70.9(5) . .
C66 C61 Ir4 129.0(6) . .
C63 C62 C61 107.2(7) . .
C63 C62 C67 126.5(11) . .
C61 C62 C67 126.3(10) . .
C63 C62 Ir4 70.4(4) . .
C61 C62 Ir4 70.3(5) . .
C67 C62 Ir4 126.3(6) . .
C64 C63 C62 107.2(8) . .
C64 C63 C68 127.2(8) . .
C62 C63 C68 125.1(8) . .
C64 C63 Ir4 73.2(4) . .
C62 C63 Ir4 71.2(5) . .
C68 C63 Ir4 127.1(6) . .
C65 C64 C63 109.6(7) . .
C65 C64 C69 125.6(8) . .
C63 C64 C69 124.8(8) . .
C65 C64 Ir4 72.5(4) . .
C63 C64 Ir4 69.0(4) . .
C69 C64 Ir4 126.2(6) . .
C64 C65 C61 107.9(8) . .
C64 C65 C70 127.1(8) . .
C61 C65 C70 124.6(9) . .
C64 C65 Ir4 71.1(4) . .
C61 C65 Ir4 68.5(5) . .
C70 C65 Ir4 130.7(6) . .
C61 C66 H66A 109.5 . .
C61 C66 H66B 109.5 . .
H66A C66 H66B 109.5 . .
C61 C66 H66C 109.5 . .
H66A C66 H66C 109.5 . .
H66B C66 H66C 109.5 . .
C62 C67 H67A 109.5 . .
C62 C67 H67B 109.5 . .
H67A C67 H67B 109.5 . .
C62 C67 H67C 109.5 . .
H67A C67 H67C 109.5 . .
H67B C67 H67C 109.5 . .
C63 C68 H68A 109.5 . .
C63 C68 H68B 109.5 . .
H68A C68 H68B 109.5 . .
C63 C68 H68C 109.5 . .
H68A C68 H68C 109.5 . .
H68B C68 H68C 109.5 . .
C64 C69 H69A 109.5 . .
C64 C69 H69B 109.5 . .
H69A C69 H69B 109.5 . .
C64 C69 H69C 109.5 . .
H69A C69 H69C 109.5 . .
H69B C69 H69C 109.5 . .
C65 C70 H70A 109.5 . .
C65 C70 H70B 109.5 . .
H70A C70 H70B 109.5 . .
C65 C70 H70C 109.5 . .
H70A C70 H70C 109.5 . .
H70B C70 H70C 109.5 . .
C72 C71 C76 117.6(11) . .
C72 C71 Te3 122.0(6) . .
C76 C71 Te3 120.4(10) . .
C71 C72 C73 121.9(10) . .
C71 C72 H72 119.0 . .
C73 C72 H72 119.0 . .
C74 C73 C72 118.3(14) . .
C74 C73 H73 120.8 . .
C72 C73 H73 120.8 . .
C75 C74 C73 120.4(14) . .
C75 C74 H74 119.8 . .
C73 C74 H74 119.8 . .
C76 C75 C74 120.1(12) . .
C76 C75 H75 119.9 . .
C74 C75 H75 119.9 . .
C75 C76 C71 121.5(15) . .
C75 C76 H76 119.2 . .
C71 C76 H76 119.2 . .
C82 C81 C86 117.9(8) . .
C82 C81 Te4 122.2(6) . .
C86 C81 Te4 119.9(6) . .
C81 C82 C83 120.3(9) . .
C81 C82 H82 119.8 . .
C83 C82 H82 119.8 . .
C82 C83 C84 121.3(9) . .
C82 C83 H83 119.4 . .
C84 C83 H83 119.4 . .
C85 C84 C83 118.9(9) . .
C85 C84 H84 120.6 . .
C83 C84 H84 120.6 . .
C84 C85 C86 120.0(9) . .
C84 C85 H85 120.0 . .
C86 C85 H85 120.0 . .
C85 C86 C81 121.6(9) . .
C85 C86 H86 119.2 . .
C81 C86 H86 119.2 . .
C51 Ir3 C54 63.6(3) . .
C51 Ir3 C55 38.6(3) . .
C54 Ir3 C55 37.9(3) . .
C51 Ir3 C52 38.5(3) . .
C54 Ir3 C52 62.6(3) . .
C55 Ir3 C52 63.9(3) . .
C51 Ir3 C53 63.1(3) . .
C54 Ir3 C53 37.1(3) . .
C55 Ir3 C53 62.9(3) . .
C52 Ir3 C53 36.9(3) . .
C51 Ir3 Te4 115.39(19) . .
C54 Ir3 Te4 152.00(19) . .
C55 Ir3 Te4 153.5(2) . .
C52 Ir3 Te4 98.48(19) . .
C53 Ir3 Te4 115.52(19) . .
C51 Ir3 Te3 162.5(2) . .
C54 Ir3 Te3 102.3(2) . .
C55 Ir3 Te3 123.9(2) . .
C52 Ir3 Te3 146.2(2) . .
C53 Ir3 Te3 112.7(2) . .
Te4 Ir3 Te3 82.004(17) . .
C63 Ir4 C61 64.4(3) . .
C63 Ir4 C62 38.4(3) . .
C61 Ir4 C62 38.7(4) . .
C63 Ir4 C64 37.8(3) . .
C61 Ir4 C64 62.4(3) . .
C62 Ir4 C64 62.8(3) . .
C63 Ir4 C65 63.0(3) . .
C61 Ir4 C65 37.5(3) . .
C62 Ir4 C65 63.1(3) . .
C64 Ir4 C65 36.5(3) . .
C63 Ir4 Te4 105.8(2) . .
C61 Ir4 Te4 163.3(2) . .
C62 Ir4 Te4 139.6(3) . .
C64 Ir4 Te4 101.33(19) . .
C65 Ir4 Te4 126.7(2) . .
C63 Ir4 Te3 169.8(2) . .
C61 Ir4 Te3 106.3(3) . .
C62 Ir4 Te3 136.2(3) . .
C64 Ir4 Te3 135.3(2) . .
C65 Ir4 Te3 107.2(2) . .
Te4 Ir4 Te3 82.179(16) . .
C71 Te3 Ir4 102.1(2) . .
C71 Te3 Ir3 103.9(2) . .
Ir4 Te3 Ir3 96.469(19) . .
C81 Te4 Ir4 103.13(19) . .
C81 Te4 Ir3 106.3(2) . .
Ir4 Te4 Ir3 97.056(17) . .

loop_
_geom_bond_atom_site_label_1
_geom_bond_atom_site_label_2
_geom_bond_distance
_geom_bond_site_symmetry_2
C1 C5 1.425(13) .
C1 C2 1.447(13) .
C1 C6 1.514(12) .
C1 Ir1 2.218(8) .
C2 C3 1.428(11) .
C2 C7 1.508(13) .
C2 Ir1 2.175(8) .
C3 C4 1.422(11) .
C3 C8 1.511(11) .
C3 Ir1 2.185(7) .
C4 C5 1.427(11) .
C4 C9 1.493(11) .
C4 Ir1 2.217(7) .
C5 C10 1.510(12) .
C5 Ir1 2.248(7) .
C6 H6A 0.9800 .
C6 H6B 0.9800 .
C6 H6C 0.9800 .
C7 H7A 0.9800 .
C7 H7B 0.9800 .
C7 H7C 0.9800 .
C8 H8A 0.9800 .
C8 H8B 0.9800 .
C8 H8C 0.9800 .
C9 H9A 0.9800 .
C9 H9B 0.9800 .
C9 H9C 0.9800 .
C10 H10A 0.9800 .
C10 H10B 0.9800 .
C10 H10C 0.9800 .
C11A C15A 1.4200 .
C11A C12A 1.4200 .
C11A C16A 1.51(2) .
C11A Ir2 2.201(12) .
C12A C13A 1.4200 .
C12A C17A 1.49(2) .
C12A Ir2 2.287(11) .
C13A C14A 1.4200 .
C13A C18A 1.49(2) .
C13A Ir2 2.285(11) .
C14A C15A 1.4200 .
C14A C19A 1.55(3) .
C14A Ir2 2.199(14) .
C15A C20A 1.56(2) .
C15A Ir2 2.145(15) .
C16A H16A 0.9800 .
C16A H16B 0.9800 .
C16A H16C 0.9800 .
C17A H17A 0.9800 .
C17A H17B 0.9800 .
C17A H17C 0.9800 .
C18A H18A 0.9800 .
C18A H18B 0.9800 .
C18A H18C 0.9800 .
C19A H19A 0.9800 .
C19A H19B 0.9800 .
C19A H19C 0.9800 .
C20A H20A 0.9800 .
C20A H20B 0.9800 .
C20A H20C 0.9800 .
C11B C12B 1.4200 .
C11B C15B 1.4200 .
C11B C16B 1.60(2) .
C11B Ir2 2.227(12) .
C12B C13B 1.4200 .
C12B C17B 1.53(2) .
C12B Ir2 2.236(12) .
C13B C14B 1.4200 .
C13B C18B 1.51(2) .
C13B Ir2 2.222(12) .
C14B C15B 1.4200 .
C14B C19B 1.52(3) .
C14B Ir2 2.204(14) .
C15B C20B 1.51(2) .
C15B Ir2 2.207(15) .
C16B H16D 0.9800 .
C16B H16E 0.9800 .
C16B H16F 0.9800 .
C17B H17D 0.9800 .
C17B H17E 0.9800 .
C17B H17F 0.9800 .
C18B H18D 0.9800 .
C18B H18E 0.9800 .
C18B H18F 0.9800 .
C19B H19D 0.9800 .
C19B H19E 0.9800 .
C19B H19F 0.9800 .
C20B H20D 0.9800 .
C20B H20E 0.9800 .
C20B H20F 0.9800 .
Ir1 Te1' 2.555(12) .
Ir1 Te1 2.5973(5) .
Ir1 Te2 2.6086(6) .
Ir1 Te2' 2.655(15) .
Ir2 Te1' 2.513(14) .
Ir2 Te1 2.5956(6) .
C21 C22 1.382(11) .
C21 C26 1.400(11) .
C21 Te1 2.152(7) .
C22 C23 1.392(14) .
C22 H22 0.9500 .
C23 C24 1.376(16) .
C23 H23 0.9500 .
C24 C25 1.380(14) .
C24 H24 0.9500 .
C25 C26 1.377(11) .
C25 H25 0.9500 .
C26 H26 0.9500 .
C31 C36 1.387(12) .
C31 C32 1.393(11) .
C31 Te2 2.148(8) .
C32 C33 1.400(13) .
C32 H32 0.9500 .
C33 C34 1.360(16) .
C33 H33 0.9500 .
C34 C35 1.395(14) .
C34 H34 0.9500 .
C35 C36 1.381(13) .
C35 H35 0.9500 .
C36 H36 0.9500 .
C51 C52 1.456(12) .
C51 C55 1.457(11) .
C51 C56 1.510(12) .
C51 Ir3 2.192(7) .
C52 C53 1.422(11) .
C52 C57 1.501(11) .
C52 Ir3 2.227(7) .
C53 C54 1.423(10) .
C53 C58 1.492(11) .
C53 Ir3 2.265(7) .
C54 C55 1.432(11) .
C54 C59 1.503(10) .
C54 Ir3 2.204(7) .
C55 C60 1.494(11) .
C55 Ir3 2.212(7) .
C56 H56A 0.9800 .
C56 H56B 0.9800 .
C56 H56C 0.9800 .
C57 H57A 0.9800 .
C57 H57B 0.9800 .
C57 H57C 0.9800 .
C58 H58A 0.9800 .
C58 H58B 0.9800 .
C58 H58C 0.9800 .
C59 H59A 0.9800 .
C59 H59B 0.9800 .
C59 H59C 0.9800 .
C60 H60A 0.9800 .
C60 H60B 0.9800 .
C60 H60C 0.9800 .
C61 C65 1.439(13) .
C61 C62 1.461(15) .
C61 C66 1.517(12) .
C61 Ir4 2.199(9) .
C62 C63 1.449(12) .
C62 C67 1.475(12) .
C62 Ir4 2.208(8) .
C63 C64 1.441(11) .
C63 C68 1.484(13) .
C63 Ir4 2.197(8) .
C64 C65 1.416(11) .
C64 C69 1.496(10) .
C64 Ir4 2.254(7) .
C65 C70 1.491(13) .
C65 Ir4 2.272(8) .
C66 H66A 0.9800 .
C66 H66B 0.9800 .
C66 H66C 0.9800 .
C67 H67A 0.9800 .
C67 H67B 0.9800 .
C67 H67C 0.9800 .
C68 H68A 0.9800 .
C68 H68B 0.9800 .
C68 H68C 0.9800 .
C69 H69A 0.9800 .
C69 H69B 0.9800 .
C69 H69C 0.9800 .
C70 H70A 0.9800 .
C70 H70B 0.9800 .
C70 H70C 0.9800 .
C71 C72 1.382(15) .
C71 C76 1.390(13) .
C71 Te3 2.140(11) .
C72 C73 1.397(15) .
C72 H72 0.9500 .
C73 C74 1.386(18) .
C73 H73 0.9500 .
C74 C75 1.38(2) .
C74 H74 0.9500 .
C75 C76 1.37(2) .
C75 H75 0.9500 .
C76 H76 0.9500 .
C81 C82 1.385(11) .
C81 C86 1.390(11) .
C81 Te4 2.149(8) .
C82 C83 1.385(12) .
C82 H82 0.9500 .
C83 C84 1.385(16) .
C83 H83 0.9500 .
C84 C85 1.371(15) .
C84 H84 0.9500 .
C85 C86 1.388(12) .
C85 H85 0.9500 .
C86 H86 0.9500 .
Ir3 Te4 2.5977(5) .
Ir3 Te3 2.6125(6) .
Ir4 Te4 2.5961(6) .
Ir4 Te3 2.6050(6) .

loop_
_geom_torsion_atom_site_label_1
_geom_torsion_atom_site_label_2
_geom_torsion_atom_site_label_3
_geom_torsion_atom_site_label_4
_geom_torsion
_geom_torsion_site_symmetry_1
_geom_torsion_site_symmetry_2
_geom_torsion_site_symmetry_3
_geom_torsion_site_symmetry_4
C5 C1 C2 C3 1.9(8) . . . .
C6 C1 C2 C3 -176.6(8) . . . .
Ir1 C1 C2 C3 63.7(5) . . . .
C5 C1 C2 C7 174.8(8) . . . .
C6 C1 C2 C7 -3.7(13) . . . .
Ir1 C1 C2 C7 -123.4(9) . . . .
C5 C1 C2 Ir1 -61.8(5) . . . .
C6 C1 C2 Ir1 119.7(8) . . . .
C1 C2 C3 C4 -1.9(8) . . . .
C7 C2 C3 C4 -174.7(8) . . . .
Ir1 C2 C3 C4 62.5(5) . . . .
C1 C2 C3 C8 174.4(7) . . . .
C7 C2 C3 C8 1.6(13) . . . .
Ir1 C2 C3 C8 -121.1(7) . . . .
C1 C2 C3 Ir1 -64.5(5) . . . .
C7 C2 C3 Ir1 122.7(9) . . . .
C2 C3 C4 C5 1.3(8) . . . .
C8 C3 C4 C5 -175.0(7) . . . .
Ir1 C3 C4 C5 62.6(5) . . . .
C2 C3 C4 C9 176.3(7) . . . .
C8 C3 C4 C9 0.0(12) . . . .
Ir1 C3 C4 C9 -122.4(7) . . . .
C2 C3 C4 Ir1 -61.3(5) . . . .
C8 C3 C4 Ir1 122.3(7) . . . .
C2 C1 C5 C4 -1.1(8) . . . .
C6 C1 C5 C4 177.3(8) . . . .
Ir1 C1 C5 C4 -60.9(5) . . . .
C2 C1 C5 C10 -176.2(7) . . . .
C6 C1 C5 C10 2.3(13) . . . .
Ir1 C1 C5 C10 124.1(7) . . . .
C2 C1 C5 Ir1 59.7(5) . . . .
C6 C1 C5 Ir1 -121.8(8) . . . .
C3 C4 C5 C1 -0.1(8) . . . .
C9 C4 C5 C1 -175.1(7) . . . .
Ir1 C4 C5 C1 60.9(5) . . . .
C3 C4 C5 C10 174.9(7) . . . .
C9 C4 C5 C10 -0.2(12) . . . .
Ir1 C4 C5 C10 -124.1(8) . . . .
C3 C4 C5 Ir1 -61.0(5) . . . .
C9 C4 C5 Ir1 124.0(7) . . . .
C15A C11A C12A C13A 0.0 . . . .
C16A C11A C12A C13A -177.4(16) . . . .
Ir2 C11A C12A C13A -61.2(5) . . . .
C15A C11A C12A C17A -176.2(15) . . . .
C16A C11A C12A C17A 6(2) . . . .
Ir2 C11A C12A C17A 122.6(13) . . . .
C15A C11A C12A Ir2 61.2(5) . . . .
C16A C11A C12A Ir2 -116.2(15) . . . .
C11A C12A C13A C14A 0.0 . . . .
C17A C12A C13A C14A 175.6(17) . . . .
Ir2 C12A C13A C14A -59.0(5) . . . .
C11A C12A C13A C18A -174.3(15) . . . .
C17A C12A C13A C18A 1(2) . . . .
Ir2 C12A C13A C18A 126.7(14) . . . .
C11A C12A C13A Ir2 59.0(5) . . . .
C17A C12A C13A Ir2 -125.4(15) . . . .
C12A C13A C14A C15A 0.0 . . . .
C18A C13A C14A C15A 173.9(16) . . . .
Ir2 C13A C14A C15A -61.3(5) . . . .
C12A C13A C14A C19A -173.9(18) . . . .
C18A C13A C14A C19A 0(2) . . . .
Ir2 C13A C14A C19A 124.8(17) . . . .
C12A C13A C14A Ir2 61.3(5) . . . .
C18A C13A C14A Ir2 -124.8(15) . . . .
C13A C14A C15A C11A 0.0 . . . .
C19A C14A C15A C11A 173.8(19) . . . .
Ir2 C14A C15A C11A -65.2(5) . . . .
C13A C14A C15A C20A -173.9(16) . . . .
C19A C14A C15A C20A 0(2) . . . .
Ir2 C14A C15A C20A 120.8(14) . . . .
C13A C14A C15A Ir2 65.2(5) . . . .
C19A C14A C15A Ir2 -121.0(17) . . . .
C12A C11A C15A C14A 0.0 . . . .
C16A C11A C15A C14A 177.6(14) . . . .
Ir2 C11A C15A C14A 65.1(5) . . . .
C12A C11A C15A C20A 173.3(18) . . . .
C16A C11A C15A C20A -9(2) . . . .
Ir2 C11A C15A C20A -121.6(16) . . . .
C12A C11A C15A Ir2 -65.1(5) . . . .
C16A C11A C15A Ir2 112.5(12) . . . .
C15B C11B C12B C13B 0.0 . . . .
C16B C11B C12B C13B 177.4(15) . . . .
Ir2 C11B C12B C13B -61.6(5) . . . .
C15B C11B C12B C17B -176.6(15) . . . .
C16B C11B C12B C17B 0.8(19) . . . .
Ir2 C11B C12B C17B 121.8(13) . . . .
C15B C11B C12B Ir2 61.6(5) . . . .
C16B C11B C12B Ir2 -121.0(13) . . . .
C11B C12B C13B C14B 0.0 . . . .
C17B C12B C13B C14B 176.2(17) . . . .
Ir2 C12B C13B C14B -61.8(5) . . . .
C11B C12B C13B C18B -174.3(16) . . . .
C17B C12B C13B C18B 2(2) . . . .
Ir2 C12B C13B C18B 123.9(14) . . . .
C11B C12B C13B Ir2 61.8(5) . . . .
C17B C12B C13B Ir2 -122.1(15) . . . .
C12B C13B C14B C15B 0.0 . . . .
C18B C13B C14B C15B 174.1(16) . . . .
Ir2 C13B C14B C15B -62.6(5) . . . .
C12B C13B C14B C19B 176(2) . . . .
C18B C13B C14B C19B -10(2) . . . .
Ir2 C13B C14B C19B 113(2) . . . .
C12B C13B C14B Ir2 62.6(5) . . . .
C18B C13B C14B Ir2 -123.2(15) . . . .
C12B C11B C15B C14B 0.0 . . . .
C16B C11B C15B C14B -177.4(15) . . . .
Ir2 C11B C15B C14B 62.4(5) . . . .
C12B C11B C15B C20B 174.2(18) . . . .
C16B C11B C15B C20B -3(2) . . . .
Ir2 C11B C15B C20B -123.4(16) . . . .
C12B C11B C15B Ir2 -62.4(5) . . . .
C16B C11B C15B Ir2 120.2(13) . . . .
C13B C14B C15B C11B 0.0 . . . .
C19B C14B C15B C11B -176.4(18) . . . .
Ir2 C14B C15B C11B -63.0(5) . . . .
C13B C14B C15B C20B -174.2(17) . . . .
C19B C14B C15B C20B 9(2) . . . .
Ir2 C14B C15B C20B 122.7(15) . . . .
C13B C14B C15B Ir2 63.0(5) . . . .
C19B C14B C15B Ir2 -113.4(16) . . . .
C26 C21 C22 C23 -0.9(13) . . . .
Te1 C21 C22 C23 -179.4(7) . . . .
C21 C22 C23 C24 0.0(15) . . . .
C22 C23 C24 C25 0.6(16) . . . .
C23 C24 C25 C26 -0.1(15) . . . .
C24 C25 C26 C21 -0.8(13) . . . .
C22 C21 C26 C25 1.4(12) . . . .
Te1 C21 C26 C25 179.8(6) . . . .
C36 C31 C32 C33 0.1(13) . . . .
Te2 C31 C32 C33 178.9(7) . . . .
C31 C32 C33 C34 0.2(15) . . . .
C32 C33 C34 C35 -0.7(16) . . . .
C33 C34 C35 C36 0.8(17) . . . .
C34 C35 C36 C31 -0.5(16) . . . .
C32 C31 C36 C35 0.0(14) . . . .
Te2 C31 C36 C35 -178.7(8) . . . .
C55 C51 C52 C53 0.0(8) . . . .
C56 C51 C52 C53 175.2(7) . . . .
Ir3 C51 C52 C53 -63.1(5) . . . .
C55 C51 C52 C57 -177.3(7) . . . .
C56 C51 C52 C57 -2.1(12) . . . .
Ir3 C51 C52 C57 119.6(7) . . . .
C55 C51 C52 Ir3 63.1(5) . . . .
C56 C51 C52 Ir3 -121.7(8) . . . .
C51 C52 C53 C54 1.9(8) . . . .
C57 C52 C53 C54 179.1(7) . . . .
Ir3 C52 C53 C54 -59.0(5) . . . .
C51 C52 C53 C58 -170.9(7) . . . .
C57 C52 C53 C58 6.2(12) . . . .
Ir3 C52 C53 C58 128.2(8) . . . .
C51 C52 C53 Ir3 60.9(5) . . . .
C57 C52 C53 Ir3 -122.0(8) . . . .
C52 C53 C54 C55 -3.1(8) . . . .
C58 C53 C54 C55 169.7(7) . . . .
Ir3 C53 C54 C55 -62.7(5) . . . .
C52 C53 C54 C59 -179.0(7) . . . .
C58 C53 C54 C59 -6.2(13) . . . .
Ir3 C53 C54 C59 121.4(8) . . . .
C52 C53 C54 Ir3 59.6(5) . . . .
C58 C53 C54 Ir3 -127.6(8) . . . .
C53 C54 C55 C51 3.1(8) . . . .
C59 C54 C55 C51 179.1(7) . . . .
Ir3 C54 C55 C51 -61.1(5) . . . .
C53 C54 C55 C60 -172.1(7) . . . .
C59 C54 C55 C60 3.9(12) . . . .
Ir3 C54 C55 C60 123.7(8) . . . .
C53 C54 C55 Ir3 64.2(5) . . . .
C59 C54 C55 Ir3 -119.8(7) . . . .
C52 C51 C55 C54 -1.8(8) . . . .
C56 C51 C55 C54 -176.9(8) . . . .
Ir3 C51 C55 C54 61.7(5) . . . .
C52 C51 C55 C60 173.4(7) . . . .
C56 C51 C55 C60 -1.7(13) . . . .
Ir3 C51 C55 C60 -123.1(8) . . . .
C52 C51 C55 Ir3 -63.5(5) . . . .
C56 C51 C55 Ir3 121.4(8) . . . .
C65 C61 C62 C63 -4.2(9) . . . .
C66 C61 C62 C63 -174.0(8) . . . .
Ir4 C61 C62 C63 61.1(5) . . . .
C65 C61 C62 C67 173.6(8) . . . .
C66 C61 C62 C67 3.8(14) . . . .
Ir4 C61 C62 C67 -121.2(8) . . . .
C65 C61 C62 Ir4 -65.3(6) . . . .
C66 C61 C62 Ir4 125.0(9) . . . .
C61 C62 C63 C64 3.9(8) . . . .
C67 C62 C63 C64 -173.9(8) . . . .
Ir4 C62 C63 C64 64.9(5) . . . .
C61 C62 C63 C68 176.3(8) . . . .
C67 C62 C63 C68 -1.5(13) . . . .
Ir4 C62 C63 C68 -122.7(8) . . . .
C61 C62 C63 Ir4 -61.0(5) . . . .
C67 C62 C63 Ir4 121.2(8) . . . .
C62 C63 C64 C65 -2.2(9) . . . .
C68 C63 C64 C65 -174.4(8) . . . .
Ir4 C63 C64 C65 61.4(5) . . . .
C62 C63 C64 C69 176.2(7) . . . .
C68 C63 C64 C69 4.0(13) . . . .
Ir4 C63 C64 C69 -120.3(8) . . . .
C62 C63 C64 Ir4 -63.5(5) . . . .
C68 C63 C64 Ir4 124.3(8) . . . .
C63 C64 C65 C61 -0.5(9) . . . .
C69 C64 C65 C61 -178.8(7) . . . .
Ir4 C64 C65 C61 58.8(5) . . . .
C63 C64 C65 C70 173.6(8) . . . .
C69 C64 C65 C70 -4.8(13) . . . .
Ir4 C64 C65 C70 -127.2(8) . . . .
C63 C64 C65 Ir4 -59.2(5) . . . .
C69 C64 C65 Ir4 122.4(8) . . . .
C62 C61 C65 C64 2.9(9) . . . .
C66 C61 C65 C64 173.0(8) . . . .
Ir4 C61 C65 C64 -60.4(6) . . . .
C62 C61 C65 C70 -171.3(8) . . . .
C66 C61 C65 C70 -1.2(13) . . . .
Ir4 C61 C65 C70 125.4(8) . . . .
C62 C61 C65 Ir4 63.3(5) . . . .
C66 C61 C65 Ir4 -126.6(9) . . . .
C76 C71 C72 C73 0.7(14) . . . .
Te3 C71 C72 C73 -176.4(7) . . . .
C71 C72 C73 C74 -0.4(16) . . . .
C72 C73 C74 C75 1.3(19) . . . .
C73 C74 C75 C76 -3(2) . . . .
C74 C75 C76 C71 3(2) . . . .
C72 C71 C76 C75 -1.9(16) . . . .
Te3 C71 C76 C75 175.2(10) . . . .
C86 C81 C82 C83 -0.5(12) . . . .
Te4 C81 C82 C83 -179.3(6) . . . .
C81 C82 C83 C84 0.6(13) . . . .
C82 C83 C84 C85 0.1(14) . . . .
C83 C84 C85 C86 -0.9(14) . . . .
C84 C85 C86 C81 1.0(13) . . . .
C82 C81 C86 C85 -0.3(12) . . . .
Te4 C81 C86 C85 178.5(6) . . . .
